data_4036538
loop_
_publ_author_name
'Miller, Ricarda'
'Carreras, Javier'
'Muratore, Michael E.'
'Gaydou, Morgane'
'Camponovo, Francesco'
'Echavarren, Antonio M.'

_publ_section_title
;
 Broad Scope Aminocyclization of Enynes with Cationic JohnPhos-Gold(I)
 Complex as the Catalyst.
;
_journal_issue 5
_journal_name_full 'The Journal of organic chemistry'
_journal_page_first 1839
_journal_page_last 1849
_journal_paper_doi 10.1021/acs.joc.5b02607
_journal_volume 81
_journal_year 2016
_chemical_formula_sum 'C23 H24 Br N O4'
_chemical_formula_weight 458.34
_space_group_IT_number 2
_space_group_name_Hall '-P 1'
_space_group_name_H-M_alt 'P -1'
_symmetry_cell_setting triclinic
_symmetry_space_group_name_H-M 'P -1'
_atom_sites_solution_hydrogens geom
_atom_sites_solution_primary direct
_atom_sites_solution_secondary difmap
_audit_creation_method SHELXL-97
_cell_angle_alpha 85.121(3)
_cell_angle_beta 86.964(2)
_cell_angle_gamma 82.875(2)
_cell_formula_units_Z 2
_cell_length_a 7.7964(7)
_cell_length_b 11.2871(10)
_cell_length_c 12.1556(10)
_cell_measurement_reflns_used 9933
_cell_measurement_temperature 100(2)
_cell_measurement_theta_max 31.54
_cell_measurement_theta_min 2.58
_cell_volume 1056.60(16)
_computing_cell_refinement 'Bruker APEX2 v2009.1-0'
_computing_data_collection 'Bruker APEX2 v2009.1-0'
_computing_data_reduction 'Bruker SAINT V7.60A'
_computing_molecular_graphics 'Bruker SHELXTL'
_computing_publication_material 'Bruker SHELXTL'
_computing_structure_refinement 'SHELXS-97 (Sheldrick, 2008)'
_computing_structure_solution 'SHELXS-97 (Sheldrick, 2008)'
_diffrn_ambient_temperature 100(2)
_diffrn_detector_area_resol_mean 512
_diffrn_detector_type '4K CCD area detector APEX II'
_diffrn_measured_fraction_theta_full 0.992
_diffrn_measured_fraction_theta_max 0.970
_diffrn_measurement_device_type 'Kappa 4-axis goniometer bruker-nonius'
_diffrn_measurement_method
;
 Fullsphere data collection, phi and omega scans
;
_diffrn_measurement_specimen_support 'magnetic support whith 10 micron nylon fiber cryoloop'
_diffrn_radiation_monochromator 'Multilayer Montel 200 mirrors'
_diffrn_radiation_type MoK\a
_diffrn_radiation_wavelength 0.71073
_diffrn_reflns_av_R_equivalents 0.0307
_diffrn_reflns_av_sigmaI/netI 0.0239
_diffrn_reflns_limit_h_max 11
_diffrn_reflns_limit_h_min -11
_diffrn_reflns_limit_k_max 11
_diffrn_reflns_limit_k_min -16
_diffrn_reflns_limit_l_max 17
_diffrn_reflns_limit_l_min -17
_diffrn_reflns_number 21765
_diffrn_reflns_theta_full 30.00
_diffrn_reflns_theta_max 31.59
_diffrn_reflns_theta_min 1.68
_diffrn_source 'rotating anode X-ray tube'
_diffrn_source_current 70
_diffrn_source_power 50
_diffrn_source_size '3 mm x 0.3 mm fine focus'
_diffrn_source_type 'Bruker-Nonius FR 591'
_exptl_absorpt_coefficient_mu 1.974
_exptl_absorpt_correction_T_max 1.0
_exptl_absorpt_correction_T_min 0.84
_exptl_absorpt_correction_type empirical
_exptl_absorpt_process_details
; 
 SADABS Version 2008/1 Bruker-Nonius
 Blessing, Acta Cryst. (1995) A51 33-38
;
_exptl_crystal_colour colourless
_exptl_crystal_density_diffrn 1.441
_exptl_crystal_density_method 'not measured'
_exptl_crystal_description Block
_exptl_crystal_F_000 472
_exptl_crystal_size_max 0.20
_exptl_crystal_size_mid 0.10
_exptl_crystal_size_min 0.10
_refine_diff_density_max 0.685
_refine_diff_density_min -0.783
_refine_diff_density_rms 0.077
_refine_ls_extinction_method none
_refine_ls_goodness_of_fit_ref 1.043
_refine_ls_hydrogen_treatment noref
_refine_ls_matrix_type full
_refine_ls_number_parameters 264
_refine_ls_number_reflns 6886
_refine_ls_number_restraints 0
_refine_ls_restrained_S_all 1.043
_refine_ls_R_factor_all 0.0361
_refine_ls_R_factor_gt 0.0307
_refine_ls_shift/su_max 0.001
_refine_ls_shift/su_mean 0.000
_refine_ls_structure_factor_coef Fsqd
_refine_ls_weighting_details 'calc w=1/[\s^2^(Fo^2^)+(0.0391P)^2^+0.5379P] where P=(Fo^2^+2Fc^2^)/3'
_refine_ls_weighting_scheme calc
_refine_ls_wR_factor_gt 0.0775
_refine_ls_wR_factor_ref 0.0802
_reflns_number_gt 6165
_reflns_number_total 6886
_reflns_threshold_expression >2sigma(I)
_cod_data_source_file mo_FCT248_0mX(4d).cif
_cod_data_source_block mo_fct248_0m
_cod_depositor_comments
;
The following automatic conversions were performed:

data name '_diffrn_measurement_specimen_suppport' was replaced with
'_diffrn_measurement_specimen_support' as specified in the
replacement file
'/home/saulius/struct/COD-crude-data/automatic-downloads/DataCite-retrospective/ACS/depositions/lib/lists/replacement-tags.lst'.

Automatic conversion script
Id: cif_correct_tags 6909 2019-04-08 15:41:33Z antanas 

The following automatic conversions were performed:

data item '_symmetry_cell_setting' value 'Triclinic' was changed to
'triclinic' in accordance with the
/home/saulius/struct/COD-crude-data/automatic-downloads/DataCite-retrospective/ACS/depositions/lib/dictionaries/cif_core.dic
dictionary named 'cif_core.dic' version 2.4.2 last updated on
2011-04-26.

Automatic conversion script
Id: cif_fix_values 6909 2019-04-08 15:41:33Z antanas 
;
_cod_original_sg_symbol_H-M P-1
_cod_database_code 4036538

loop_
_symmetry_equiv_pos_as_xyz
'x, y, z'
'-x, -y, -z'

loop_
_atom_site_label
_atom_site_type_symbol
_atom_site_fract_x
_atom_site_fract_y
_atom_site_fract_z
_atom_site_U_iso_or_equiv
_atom_site_adp_type
_atom_site_occupancy
_atom_site_symmetry_multiplicity
_atom_site_calc_flag
_atom_site_refinement_flags
Br1 Br 1.35775(2) 0.384437(14) 0.295862(11) 0.02938(5) Uani 1 1 d .
C1 C 0.99117(15) 0.17551(10) 0.80069(9) 0.01305(19) Uani 1 1 d .
H1 H 1.0880 0.1130 0.7815 0.016 Uiso 1 1 calc R
C2 C 1.10342(15) 0.31106(11) 0.64972(9) 0.0144(2) Uani 1 1 d .
C3 C 1.15850(16) 0.42315(11) 0.61574(10) 0.0171(2) Uani 1 1 d .
H3 H 1.1449 0.4845 0.6654 0.020 Uiso 1 1 calc R
C4 C 1.23224(17) 0.44533(12) 0.51099(10) 0.0195(2) Uani 1 1 d .
H4 H 1.2706 0.5209 0.4894 0.023 Uiso 1 1 calc R
C5 C 1.24960(17) 0.35603(12) 0.43762(10) 0.0194(2) Uani 1 1 d .
C6 C 1.19124(17) 0.24663(12) 0.46733(10) 0.0191(2) Uani 1 1 d .
H6 H 1.2014 0.1870 0.4160 0.023 Uiso 1 1 calc R
C7 C 1.11751(16) 0.22401(11) 0.57275(10) 0.0166(2) Uani 1 1 d .
H7 H 1.0764 0.1490 0.5927 0.020 Uiso 1 1 calc R
C8 C 0.82648(15) 0.14478(10) 0.75299(9) 0.01333(19) Uani 1 1 d .
C9 C 0.70962(16) 0.23150(11) 0.69958(10) 0.0168(2) Uani 1 1 d .
H9 H 0.7330 0.3124 0.6902 0.020 Uiso 1 1 calc R
C10 C 0.55850(17) 0.19978(12) 0.65988(11) 0.0214(2) Uani 1 1 d .
H10 H 0.4803 0.2590 0.6225 0.026 Uiso 1 1 calc R
C11 C 0.52169(17) 0.08215(13) 0.67473(12) 0.0228(2) Uani 1 1 d .
H11 H 0.4180 0.0611 0.6482 0.027 Uiso 1 1 calc R
C12 C 0.63715(18) -0.00478(12) 0.72856(11) 0.0213(2) Uani 1 1 d .
H12 H 0.6121 -0.0853 0.7396 0.026 Uiso 1 1 calc R
C13 C 0.78899(16) 0.02660(11) 0.76612(10) 0.0171(2) Uani 1 1 d .
H13 H 0.8687 -0.0334 0.8013 0.021 Uiso 1 1 calc R
C14 C 0.96937(15) 0.17243(10) 0.92791(9) 0.01296(19) Uani 1 1 d .
H14 H 0.9315 0.0932 0.9549 0.016 Uiso 1 1 calc R
C15 C 1.13245(15) 0.18545(10) 0.98725(9) 0.01366(19) Uani 1 1 d .
C16 C 1.08897(15) 0.27192(10) 1.07601(9) 0.01411(19) Uani 1 1 d .
H16A H 1.1405 0.3471 1.0559 0.017 Uiso 1 1 calc R
H16B H 1.1337 0.2361 1.1476 0.017 Uiso 1 1 calc R
C17 C 0.88958(15) 0.29683(10) 1.08374(9) 0.01259(19) Uani 1 1 d .
C18 C 0.83175(15) 0.27047(10) 0.96959(9) 0.01375(19) Uani 1 1 d .
H18A H 0.7163 0.2420 0.9764 0.016 Uiso 1 1 calc R
H18B H 0.8261 0.3435 0.9180 0.016 Uiso 1 1 calc R
C19 C 1.28890(17) 0.12823(12) 0.96652(11) 0.0196(2) Uani 1 1 d .
H19A H 1.3832 0.1404 1.0089 0.023 Uiso 1 1 calc R
H19B H 1.3064 0.0751 0.9093 0.023 Uiso 1 1 calc R
C20 C 0.82910(15) 0.42622(10) 1.10658(9) 0.0141(2) Uani 1 1 d .
C21 C 0.58529(17) 0.57034(12) 1.12396(12) 0.0215(2) Uani 1 1 d .
H21A H 0.6186 0.5903 1.1961 0.032 Uiso 1 1 calc R
H21B H 0.4589 0.5776 1.1223 0.032 Uiso 1 1 calc R
H21C H 0.6300 0.6254 1.0658 0.032 Uiso 1 1 calc R
C22 C 0.81740(15) 0.21476(11) 1.17660(9) 0.0149(2) Uani 1 1 d .
C23 C 0.7795(2) 0.18256(15) 1.37030(11) 0.0268(3) Uani 1 1 d .
H23A H 0.6560 0.1761 1.3652 0.040 Uiso 1 1 calc R
H23B H 0.7977 0.2203 1.4378 0.040 Uiso 1 1 calc R
H23C H 0.8447 0.1024 1.3725 0.040 Uiso 1 1 calc R
N1 N 1.03707(14) 0.29097(9) 0.75581(8) 0.01557(18) Uani 1 1 d .
H1A H 1.0218 0.3510 0.7984 0.019 Uiso 1 1 calc R
O1 O 0.65701(12) 0.44833(8) 1.10563(8) 0.01749(17) Uani 1 1 d .
O2 O 0.92259(12) 0.50018(8) 1.12074(8) 0.01954(17) Uani 1 1 d .
O3 O 0.83868(13) 0.25479(9) 1.27494(7) 0.02039(18) Uani 1 1 d .
O4 O 0.75608(16) 0.12481(9) 1.16453(8) 0.0269(2) Uani 1 1 d .

loop_
_atom_site_aniso_label
_atom_site_aniso_U_11
_atom_site_aniso_U_22
_atom_site_aniso_U_33
_atom_site_aniso_U_23
_atom_site_aniso_U_13
_atom_site_aniso_U_12
Br1 0.03874(9) 0.03501(9) 0.01572(7) -0.00073(5) 0.00720(5) -0.01408(6)
C1 0.0166(5) 0.0113(5) 0.0119(4) -0.0020(4) -0.0004(4) -0.0033(4)
C2 0.0145(5) 0.0163(5) 0.0130(4) -0.0012(4) -0.0012(4) -0.0033(4)
C3 0.0208(5) 0.0150(5) 0.0157(5) -0.0007(4) -0.0013(4) -0.0037(4)
C4 0.0232(6) 0.0178(6) 0.0176(5) 0.0022(4) 0.0000(4) -0.0058(4)
C5 0.0207(5) 0.0243(6) 0.0133(5) 0.0005(4) 0.0004(4) -0.0052(5)
C6 0.0204(5) 0.0236(6) 0.0146(5) -0.0046(4) 0.0003(4) -0.0060(5)
C7 0.0187(5) 0.0173(5) 0.0148(5) -0.0029(4) 0.0002(4) -0.0057(4)
C8 0.0160(5) 0.0132(5) 0.0113(4) -0.0035(4) 0.0007(4) -0.0029(4)
C9 0.0192(5) 0.0147(5) 0.0167(5) -0.0013(4) -0.0010(4) -0.0023(4)
C10 0.0186(5) 0.0219(6) 0.0234(6) -0.0010(5) -0.0046(4) -0.0002(5)
C11 0.0179(5) 0.0256(7) 0.0264(6) -0.0051(5) -0.0042(5) -0.0053(5)
C12 0.0224(6) 0.0175(6) 0.0258(6) -0.0043(5) -0.0024(5) -0.0069(5)
C13 0.0204(5) 0.0127(5) 0.0187(5) -0.0019(4) -0.0028(4) -0.0029(4)
C14 0.0158(5) 0.0121(5) 0.0114(4) -0.0018(4) -0.0011(4) -0.0023(4)
C15 0.0166(5) 0.0120(5) 0.0128(4) -0.0015(4) -0.0014(4) -0.0028(4)
C16 0.0148(5) 0.0134(5) 0.0150(5) -0.0039(4) -0.0016(4) -0.0027(4)
C17 0.0157(5) 0.0107(5) 0.0119(4) -0.0023(3) 0.0001(4) -0.0031(4)
C18 0.0156(5) 0.0138(5) 0.0122(4) -0.0032(4) -0.0011(4) -0.0020(4)
C19 0.0187(5) 0.0199(6) 0.0202(5) -0.0059(4) -0.0020(4) 0.0006(4)
C20 0.0181(5) 0.0130(5) 0.0115(4) -0.0024(4) 0.0015(4) -0.0024(4)
C21 0.0208(6) 0.0148(6) 0.0276(6) -0.0027(5) 0.0032(5) 0.0020(4)
C22 0.0175(5) 0.0134(5) 0.0138(5) -0.0010(4) -0.0005(4) -0.0022(4)
C23 0.0337(7) 0.0333(8) 0.0139(5) 0.0043(5) 0.0002(5) -0.0112(6)
N1 0.0223(5) 0.0132(4) 0.0125(4) -0.0031(3) 0.0014(3) -0.0067(4)
O1 0.0166(4) 0.0141(4) 0.0216(4) -0.0036(3) 0.0004(3) -0.0003(3)
O2 0.0213(4) 0.0142(4) 0.0244(4) -0.0067(3) 0.0014(3) -0.0046(3)
O3 0.0284(5) 0.0228(5) 0.0117(4) -0.0008(3) -0.0005(3) -0.0105(4)
O4 0.0432(6) 0.0194(5) 0.0210(4) -0.0032(4) 0.0032(4) -0.0167(4)

loop_
_atom_type_symbol
_atom_type_description
_atom_type_scat_dispersion_real
_atom_type_scat_dispersion_imag
_atom_type_scat_source
C C 0.0033 0.0016 'International Tables Vol C Tables 4.2.6.8 and 6.1.1.4'
H H 0.0000 0.0000 'International Tables Vol C Tables 4.2.6.8 and 6.1.1.4'
N N 0.0061 0.0033 'International Tables Vol C Tables 4.2.6.8 and 6.1.1.4'
O O 0.0106 0.0060 'International Tables Vol C Tables 4.2.6.8 and 6.1.1.4'
Br Br -0.2901 2.4595 'International Tables Vol C Tables 4.2.6.8 and 6.1.1.4'

loop_
_geom_angle_atom_site_label_1
_geom_angle_atom_site_label_2
_geom_angle_atom_site_label_3
_geom_angle
N1 C1 C8 112.34(9)
N1 C1 C14 110.17(9)
C8 C1 C14 109.77(9)
N1 C2 C7 122.50(11)
N1 C2 C3 119.30(10)
C7 C2 C3 118.20(11)
C4 C3 C2 121.05(11)
C3 C4 C5 119.44(12)
C6 C5 C4 120.79(11)
C6 C5 Br1 119.74(10)
C4 C5 Br1 119.46(10)
C5 C6 C7 119.85(11)
C6 C7 C2 120.60(11)
C9 C8 C13 118.86(11)
C9 C8 C1 122.19(10)
C13 C8 C1 118.93(10)
C8 C9 C10 120.19(12)
C11 C10 C9 120.37(12)
C10 C11 C12 119.78(12)
C13 C12 C11 119.72(12)
C12 C13 C8 121.06(12)
C15 C14 C18 105.15(9)
C15 C14 C1 115.17(9)
C18 C14 C1 113.79(9)
C19 C15 C16 124.75(11)
C19 C15 C14 125.68(11)
C16 C15 C14 109.56(9)
C15 C16 C17 106.04(9)
C20 C17 C22 108.56(9)
C20 C17 C16 111.58(9)
C22 C17 C16 109.91(9)
C20 C17 C18 110.48(9)
C22 C17 C18 111.61(9)
C16 C17 C18 104.69(9)
C14 C18 C17 105.78(9)
O2 C20 O1 124.02(11)
O2 C20 C17 125.16(11)
O1 C20 C17 110.80(10)
O4 C22 O3 124.22(11)
O4 C22 C17 125.40(11)
O3 C22 C17 110.33(10)
C2 N1 C1 123.00(10)
C20 O1 C21 115.46(10)
C22 O3 C23 115.70(10)

loop_
_geom_bond_atom_site_label_1
_geom_bond_atom_site_label_2
_geom_bond_distance
Br1 C5 1.8979(12)
C1 N1 1.4485(15)
C1 C8 1.5260(16)
C1 C14 1.5446(15)
C2 N1 1.3750(15)
C2 C7 1.4041(16)
C2 C3 1.4082(17)
C3 C4 1.3851(17)
C4 C5 1.3914(18)
C5 C6 1.3814(18)
C6 C7 1.3929(17)
C8 C9 1.3939(17)
C8 C13 1.3950(16)
C9 C10 1.3941(18)
C10 C11 1.388(2)
C11 C12 1.391(2)
C12 C13 1.3871(17)
C14 C15 1.5231(16)
C14 C18 1.5414(16)
C15 C19 1.3297(17)
C15 C16 1.5132(16)
C16 C17 1.5443(16)
C17 C20 1.5221(16)
C17 C22 1.5274(16)
C17 C18 1.5450(15)
C20 O2 1.2027(15)
C20 O1 1.3345(15)
C21 O1 1.4515(15)
C22 O4 1.1975(15)
C22 O3 1.3387(14)
C23 O3 1.4481(16)

loop_
_geom_torsion_atom_site_label_1
_geom_torsion_atom_site_label_2
_geom_torsion_atom_site_label_3
_geom_torsion_atom_site_label_4
_geom_torsion
N1 C2 C3 C4 177.47(12)
C7 C2 C3 C4 -3.02(18)
C2 C3 C4 C5 1.03(19)
C3 C4 C5 C6 1.2(2)
C3 C4 C5 Br1 -177.87(10)
C4 C5 C6 C7 -1.4(2)
Br1 C5 C6 C7 177.67(10)
C5 C6 C7 C2 -0.64(19)
N1 C2 C7 C6 -177.69(12)
C3 C2 C7 C6 2.82(18)
N1 C1 C8 C9 -17.73(15)
C14 C1 C8 C9 105.22(12)
N1 C1 C8 C13 164.21(10)
C14 C1 C8 C13 -72.84(13)
C13 C8 C9 C10 -0.22(18)
C1 C8 C9 C10 -178.29(11)
C8 C9 C10 C11 1.0(2)
C9 C10 C11 C12 -0.6(2)
C10 C11 C12 C13 -0.6(2)
C11 C12 C13 C8 1.4(2)
C9 C8 C13 C12 -1.02(18)
C1 C8 C13 C12 177.11(11)
N1 C1 C14 C15 -63.42(13)
C8 C1 C14 C15 172.36(9)
N1 C1 C14 C18 58.10(12)
C8 C1 C14 C18 -66.12(12)
C18 C14 C15 C19 -171.62(12)
C1 C14 C15 C19 -45.54(17)
C18 C14 C15 C16 9.67(12)
C1 C14 C15 C16 135.75(10)
C19 C15 C16 C17 -169.65(12)
C14 C15 C16 C17 9.07(12)
C15 C16 C17 C20 -143.63(9)
C15 C16 C17 C22 95.89(11)
C15 C16 C17 C18 -24.11(11)
C15 C14 C18 C17 -24.65(11)
C1 C14 C18 C17 -151.59(9)
C20 C17 C18 C14 150.52(9)
C22 C17 C18 C14 -88.59(11)
C16 C17 C18 C14 30.26(11)
C22 C17 C20 O2 118.96(13)
C16 C17 C20 O2 -2.31(16)
C18 C17 C20 O2 -118.34(13)
C22 C17 C20 O1 -62.90(12)
C16 C17 C20 O1 175.83(9)
C18 C17 C20 O1 59.80(12)
C20 C17 C22 O4 137.29(13)
C16 C17 C22 O4 -100.41(14)
C18 C17 C22 O4 15.28(17)
C20 C17 C22 O3 -45.29(13)
C16 C17 C22 O3 77.00(12)
C18 C17 C22 O3 -167.30(10)
C7 C2 N1 C1 5.95(18)
C3 C2 N1 C1 -174.56(11)
C8 C1 N1 C2 -72.86(14)
C14 C1 N1 C2 164.41(10)
O2 C20 O1 C21 -0.43(17)
C17 C20 O1 C21 -178.59(10)
O4 C22 O3 C23 -0.93(19)
C17 C22 O3 C23 -178.38(11)
